data_7039489
loop_
_publ_author_name
'Li, Bing'
'Li, Hongfeng'
'Chen, Peng'
'Sun, Wenbin'
'Wang, Cheng'
'Gao, Ting'
'Yan, Pengfei'

_publ_section_title
;
 Insight into the roles of structures and energy levels of mono- and
 bis-\b-diketones on sensitizing Nd(iii) NIR-luminescence.
;
_journal_issue 28
_journal_name_full 'Dalton transactions (Cambridge, England : 2003)'
_journal_page_first 11459
_journal_page_last 11470
_journal_paper_doi 10.1039/c6dt01609j
_journal_volume 45
_journal_year 2016
_chemical_formula_sum 'C50 H54 F18 Nd2 O19 S10'
_chemical_formula_weight 1910.01
_space_group_crystal_system monoclinic
_space_group_IT_number 15
_space_group_name_Hall '-C 2yc'
_space_group_name_H-M_alt 'C 1 2/c 1'
_symmetry_space_group_name_Hall '-C 2yc'
_symmetry_space_group_name_H-M 'C 1 2/c 1'
_atom_sites_solution_hydrogens geom
_audit_creation_method SHELXL-2014/7
_audit_update_record
;
2016-05-26 deposited with the CCDC.
2016-06-07 downloaded from the CCDC.
;
_cell_angle_alpha 90
_cell_angle_beta 118.891(4)
_cell_angle_gamma 90
_cell_formula_units_Z 4
_cell_length_a 19.7938(5)
_cell_length_b 28.2072(5)
_cell_length_c 15.0963(4)
_cell_measurement_reflns_used 5933
_cell_measurement_temperature 293(2)
_cell_measurement_theta_max 28.6478
_cell_measurement_theta_min 3.1686
_cell_volume 7379.7(4)
_computing_cell_refinement 'CrysAlis PRO (Agilent, 2011)'
_computing_data_collection 'CrysAlis PRO (Agilent, 2011)'
_computing_data_reduction 'CrysAlis PRO (Agilent, 2011)'
_computing_molecular_graphics 'Bruker SHELXTL'
_computing_publication_material 'Bruker SHELXTL'
_computing_structure_refinement 'SHELXL-2014/7 (Sheldrick, 2014)'
_computing_structure_solution 'SHELXL-2014/7 (Sheldrick, 2014)'
_diffrn_ambient_temperature 293(2)
_diffrn_measured_fraction_theta_full 0.997
_diffrn_measured_fraction_theta_max 0.867
_diffrn_measurement_device_type 'Xcalibur, Eos'
_diffrn_measurement_method 'phi and omega scans'
_diffrn_radiation_monochromator graphite
_diffrn_radiation_source 'Enhance (Mo) X-ray Source'
_diffrn_radiation_type MoK\a
_diffrn_radiation_wavelength 0.71073
_diffrn_reflns_av_R_equivalents 0.0207
_diffrn_reflns_av_unetI/netI 0.0338
_diffrn_reflns_Laue_measured_fraction_full 0.997
_diffrn_reflns_Laue_measured_fraction_max 0.867
_diffrn_reflns_limit_h_max 21
_diffrn_reflns_limit_h_min -26
_diffrn_reflns_limit_k_max 35
_diffrn_reflns_limit_k_min -32
_diffrn_reflns_limit_l_max 19
_diffrn_reflns_limit_l_min -20
_diffrn_reflns_number 16238
_diffrn_reflns_point_group_measured_fraction_full 0.997
_diffrn_reflns_point_group_measured_fraction_max 0.867
_diffrn_reflns_theta_full 26.500
_diffrn_reflns_theta_max 28.711
_diffrn_reflns_theta_min 3.175
_exptl_absorpt_coefficient_mu 1.782
_exptl_absorpt_correction_T_max 0.739
_exptl_absorpt_correction_T_min 0.707
_exptl_absorpt_correction_type multi-scan
_exptl_absorpt_process_details
;
CrysAlisPro, Agilent Technologies,
Version 1.171.35.21 (release 20-01-2012 CrysAlis171 .NET)
(compiled Jan 23 2012,18:06:46)
Empirical absorption correction using spherical harmonics,
 implemented in SCALE3 ABSPACK scaling algorithm.
;
_exptl_crystal_colour colorless
_exptl_crystal_density_diffrn 1.719
_exptl_crystal_description block
_exptl_crystal_F_000 3792
_exptl_crystal_size_max 0.200
_exptl_crystal_size_mid 0.180
_exptl_crystal_size_min 0.170
_refine_diff_density_max 0.958
_refine_diff_density_min -0.738
_refine_diff_density_rms 0.087
_refine_ls_extinction_method none
_refine_ls_goodness_of_fit_ref 1.073
_refine_ls_hydrogen_treatment constr
_refine_ls_matrix_type full
_refine_ls_number_parameters 452
_refine_ls_number_reflns 8287
_refine_ls_number_restraints 0
_refine_ls_restrained_S_all 1.073
_refine_ls_R_factor_all 0.0465
_refine_ls_R_factor_gt 0.0319
_refine_ls_shift/su_max 0.000
_refine_ls_shift/su_mean 0.000
_refine_ls_structure_factor_coef Fsqd
_refine_ls_weighting_details 'w=1/[\s^2^(Fo^2^)+(0.0279P)^2^+17.6361P] where P=(Fo^2^+2Fc^2^)/3'
_refine_ls_weighting_scheme calc
_refine_ls_wR_factor_gt 0.0706
_refine_ls_wR_factor_ref 0.0795
_reflns_Friedel_coverage 0.000
_reflns_number_gt 6708
_reflns_number_total 8287
_reflns_threshold_expression 'I > 2\s(I)'
_cod_data_source_file c6dt01609j2.cif
_cod_data_source_block 2
_cod_depositor_comments 'Adding full bibliography for 7039488--7039490.cif.'
_cod_original_cell_volume 7379.6(4)
_cod_database_code 7039489
_shelx_shelxl_version_number 2014/7
_shelx_space_group_comment
;
The symmetry employed for this shelxl refinement is uniquely defined
by the following loop, which should always be used as a source of
symmetry information in preference to the above space-group names.
They are only intended as comments.
;
_shelx_estimated_absorpt_t_min 0.717
_shelx_estimated_absorpt_t_max 0.752

loop_
_space_group_symop_operation_xyz
'x, y, z'
'-x, y, -z+1/2'
'x+1/2, y+1/2, z'
'-x+1/2, y+1/2, -z+1/2'
'-x, -y, -z'
'x, -y, z-1/2'
'-x+1/2, -y+1/2, -z'
'x+1/2, -y+1/2, z-1/2'

loop_
_atom_site_label
_atom_site_type_symbol
_atom_site_fract_x
_atom_site_fract_y
_atom_site_fract_z
_atom_site_U_iso_or_equiv
_atom_site_adp_type
_atom_site_occupancy
_atom_site_site_symmetry_order
_atom_site_calc_flag
_atom_site_refinement_flags_posn
_atom_site_refinement_flags_adp
_atom_site_refinement_flags_occupancy
Nd1 Nd 0.24874(2) 0.10196(2) 0.48074(2) 0.02748(6) Uani 1 1 d . . .
C1 C 0.2674(3) 0.1763(2) 0.1980(3) 0.0672(13) Uani 1 1 d . . .
C2 C 0.4496(2) 0.15154(16) 1.0039(3) 0.0525(11) Uani 1 1 d . . .
H2A H 0.4620 0.1566 1.0709 0.063 Uiso 1 1 calc R U .
C3 C 0.0883(2) 0.1228(2) 0.6381(3) 0.0605(12) Uani 1 1 d . . .
C4 C 0.1368(4) 0.25346(19) 0.3402(5) 0.111(3) Uani 1 1 d . . .
H4A H 0.0875 0.2688 0.3039 0.167 Uiso 1 1 calc R U .
H4B H 0.1750 0.2763 0.3815 0.167 Uiso 1 1 calc R U .
H4C H 0.1507 0.2398 0.2930 0.167 Uiso 1 1 calc R U .
C6 C 0.1555(3) -0.05566(16) 0.4555(3) 0.0597(12) Uani 1 1 d . . .
C7 C 0.43187(19) -0.01719(11) 0.6829(2) 0.0320(7) Uani 1 1 d . . .
C8 C 0.35411(19) 0.00008(12) 0.6088(2) 0.0327(7) Uani 1 1 d . . .
C9 C 0.3737(2) 0.15109(17) 0.9235(3) 0.0552(11) Uani 1 1 d . . .
H9A H 0.3305 0.1553 0.9317 0.066 Uiso 1 1 calc R U .
C10 C 0.1282(4) 0.24583(19) 0.5111(6) 0.115(3) Uani 1 1 d . . .
H10A H 0.0789 0.2612 0.4828 0.172 Uiso 1 1 calc R U .
H10B H 0.1358 0.2271 0.5684 0.172 Uiso 1 1 calc R U .
H10C H 0.1682 0.2693 0.5323 0.172 Uiso 1 1 calc R U .
C11 C 0.2184(2) -0.01763(13) 0.5006(3) 0.0396(8) Uani 1 1 d . . .
C12 C 0.2974(2) 0.15632(13) 0.3048(3) 0.0416(8) Uani 1 1 d . . .
C13 C 0.41150(19) 0.14133(11) 0.4673(2) 0.0336(7) Uani 1 1 d . . .
C14 C 0.49657(19) 0.14377(12) 0.5267(2) 0.0339(7) Uani 1 1 d . . .
C15 C 0.4046(3) 0.0105(3) 0.4081(5) 0.110(2) Uani 1 1 d . . .
H15A H 0.4329 0.0004 0.3748 0.166 Uiso 1 1 calc R U .
H15B H 0.4328 0.0350 0.4561 0.166 Uiso 1 1 calc R U .
H15C H 0.3973 -0.0159 0.4428 0.166 Uiso 1 1 calc R U .
C16 C 0.37024(18) 0.14383(12) 0.8317(2) 0.0349(7) Uani 1 1 d . . .
C17 C 0.30290(19) 0.13793(11) 0.7297(2) 0.0327(7) Uani 1 1 d . . .
C18 C 0.3765(2) 0.15186(13) 0.3633(3) 0.0408(8) Uani 1 1 d . . .
H18A H 0.4075 0.1559 0.3331 0.049 Uiso 1 1 calc R U .
C19 C 0.4343(6) 0.2676(3) 0.1597(9) 0.188(5) Uani 1 1 d . . .
H19A H 0.3850 0.2781 0.1498 0.283 Uiso 1 1 calc R U .
H19B H 0.4652 0.2946 0.1634 0.283 Uiso 1 1 calc R U .
H19C H 0.4271 0.2478 0.1040 0.283 Uiso 1 1 calc R U .
C20 C 0.16389(19) 0.12382(13) 0.6342(3) 0.0369(8) Uani 1 1 d . . .
C21 C 0.2668(5) -0.02067(19) 0.2598(5) 0.108(2) Uani 1 1 d . . .
H21A H 0.2876 -0.0326 0.2184 0.162 Uiso 1 1 calc R U .
H21B H 0.2752 -0.0434 0.3113 0.162 Uiso 1 1 calc R U .
H21C H 0.2124 -0.0152 0.2185 0.162 Uiso 1 1 calc R U .
C22 C 0.4613(2) -0.06211(12) 0.7123(3) 0.0420(8) Uani 1 1 d . . .
H22A H 0.4327 -0.0896 0.6849 0.050 Uiso 1 1 calc R U .
C23 C 0.2288(2) 0.13781(13) 0.7212(3) 0.0402(8) Uani 1 1 d . . .
H23A H 0.2235 0.1475 0.7764 0.048 Uiso 1 1 calc R U .
C24 C 0.2941(2) -0.03263(12) 0.5575(3) 0.0404(8) Uani 1 1 d . . .
H24A H 0.3053 -0.0648 0.5617 0.048 Uiso 1 1 calc R U .
C25 C 0.0385(3) 0.0420(2) 0.1663(4) 0.0805(16) Uani 1 1 d . . .
H25A H 0.0292 0.0357 0.0988 0.121 Uiso 1 1 calc R U .
H25B H 0.0568 0.0136 0.2061 0.121 Uiso 1 1 calc R U .
H25C H -0.0085 0.0520 0.1642 0.121 Uiso 1 1 calc R U .
C26 C 0.0512(3) 0.1358(2) 0.1512(4) 0.0883(18) Uani 1 1 d . . .
H26A H 0.0410 0.1335 0.0824 0.132 Uiso 1 1 calc R U .
H26B H 0.0034 0.1352 0.1529 0.132 Uiso 1 1 calc R U .
H26C H 0.0778 0.1650 0.1801 0.132 Uiso 1 1 calc R U .
O1 O 0.24585(14) 0.14762(9) 0.32782(18) 0.0465(6) Uani 1 1 d . . .
O2 O 0.15718(14) 0.11073(10) 0.55125(19) 0.0459(6) Uani 1 1 d . . .
O3 O 0.31633(13) 0.13127(9) 0.65776(17) 0.0381(5) Uani 1 1 d . . .
O4 O 0.12101(14) 0.09537(9) 0.32770(17) 0.0421(6) Uani 1 1 d . . .
O5 O 0.37603(13) 0.13124(9) 0.51534(17) 0.0382(5) Uani 1 1 d . . .
O6 O 0.34690(13) 0.04443(8) 0.59962(17) 0.0385(5) Uani 1 1 d . . .
O7 O 0.20982(16) 0.18685(9) 0.4708(2) 0.0517(7) Uani 1 1 d . . .
O8 O 0.27526(16) 0.04725(10) 0.37802(19) 0.0498(7) Uani 1 1 d . . .
O9 O 0.19216(14) 0.02337(9) 0.4830(2) 0.0459(6) Uani 1 1 d . . .
O10 O 0.5000 0.18779(18) 0.2500 0.0890(16) Uani 1 2 d S T P
F1 F 0.1219(2) -0.06162(16) 0.5109(3) 0.1422(18) Uani 1 1 d . . .
F2 F 0.18177(18) -0.09829(10) 0.4482(3) 0.0987(11) Uani 1 1 d . . .
F3 F 0.1015(2) -0.04533(11) 0.3652(3) 0.1182(15) Uani 1 1 d . . .
F4 F 0.04143(16) 0.15771(13) 0.5826(2) 0.0947(11) Uani 1 1 d . . .
F5 F 0.0493(2) 0.08377(14) 0.6001(3) 0.1118(12) Uani 1 1 d . . .
F6 F 0.09553(16) 0.12889(17) 0.7290(2) 0.1118(13) Uani 1 1 d . . .
F7 F 0.2675(4) 0.22178(16) 0.1988(3) 0.180(3) Uani 1 1 d . . .
F8 F 0.1998(2) 0.1639(2) 0.1356(2) 0.176(3) Uani 1 1 d . . .
F9 F 0.3097(2) 0.16654(18) 0.1558(2) 0.1315(16) Uani 1 1 d . . .
S1 S 0.13150(6) 0.20832(4) 0.41809(11) 0.0659(3) Uani 1 1 d . . .
S2 S 0.31289(7) 0.03295(4) 0.31667(8) 0.0520(3) Uani 1 1 d . . .
S3 S 0.10932(5) 0.08749(4) 0.22156(7) 0.0464(2) Uani 1 1 d . . .
S4 S 0.5000 0.02545(4) 0.7500 0.0327(2) Uani 1 2 d S T P
S5 S 0.46080(5) 0.13652(3) 0.84435(6) 0.03505(18) Uani 1 1 d . . .
S6 S 0.4788(2) 0.23693(12) 0.2667(3) 0.0946(10) Uani 0.5 1 d . . P

loop_
_atom_site_aniso_label
_atom_site_aniso_U_11
_atom_site_aniso_U_22
_atom_site_aniso_U_33
_atom_site_aniso_U_23
_atom_site_aniso_U_13
_atom_site_aniso_U_12
Nd1 0.02153(9) 0.03195(10) 0.02233(9) -0.00135(7) 0.00533(7) 0.00123(7)
C1 0.047(3) 0.098(4) 0.041(2) 0.019(2) 0.009(2) -0.009(3)
C2 0.034(2) 0.092(3) 0.0269(18) -0.0109(19) 0.0111(16) -0.001(2)
C3 0.034(2) 0.104(4) 0.037(2) -0.003(2) 0.0126(18) -0.004(2)
C4 0.110(5) 0.068(4) 0.093(4) 0.031(3) -0.001(4) -0.008(3)
C6 0.050(3) 0.049(3) 0.059(3) 0.004(2) 0.009(2) -0.009(2)
C7 0.0331(17) 0.0299(16) 0.0307(17) -0.0016(13) 0.0135(14) -0.0011(13)
C8 0.0303(17) 0.0346(17) 0.0292(16) 0.0023(13) 0.0112(14) 0.0017(13)
C9 0.032(2) 0.097(3) 0.037(2) -0.012(2) 0.0164(17) 0.001(2)
C10 0.128(6) 0.057(3) 0.206(8) -0.023(4) 0.118(6) 0.004(3)
C11 0.0367(19) 0.042(2) 0.0350(19) 0.0028(15) 0.0135(16) -0.0071(16)
C12 0.041(2) 0.046(2) 0.0296(18) 0.0028(15) 0.0104(16) -0.0027(16)
C13 0.0329(17) 0.0345(17) 0.0273(16) -0.0022(13) 0.0098(14) -0.0006(14)
C14 0.0319(17) 0.0406(18) 0.0242(16) 0.0021(13) 0.0095(14) -0.0006(14)
C15 0.092(4) 0.156(6) 0.107(5) 0.036(4) 0.068(4) 0.068(4)
C16 0.0260(16) 0.0417(19) 0.0319(17) -0.0046(14) 0.0099(14) 0.0011(14)
C17 0.0320(17) 0.0325(17) 0.0290(16) -0.0029(13) 0.0110(14) 0.0022(13)
C18 0.0337(19) 0.054(2) 0.0295(17) 0.0020(15) 0.0115(15) -0.0056(16)
C19 0.168(10) 0.110(6) 0.285(14) 0.061(8) 0.108(10) 0.026(6)
C20 0.0288(17) 0.0429(19) 0.0367(19) 0.0021(15) 0.0139(15) 0.0035(15)
C21 0.201(8) 0.058(3) 0.118(5) -0.039(3) 0.119(6) -0.039(4)
C22 0.039(2) 0.0296(17) 0.045(2) -0.0018(14) 0.0094(16) -0.0017(15)
C23 0.0328(18) 0.056(2) 0.0288(17) -0.0032(15) 0.0125(15) 0.0044(16)
C24 0.0351(19) 0.0327(18) 0.042(2) 0.0019(15) 0.0099(16) -0.0006(15)
C25 0.075(4) 0.102(4) 0.057(3) -0.031(3) 0.026(3) -0.031(3)
C26 0.075(4) 0.099(4) 0.058(3) 0.023(3) 0.006(3) 0.022(3)
O1 0.0330(14) 0.0599(17) 0.0375(14) 0.0070(12) 0.0098(11) -0.0026(12)
O2 0.0319(13) 0.0661(17) 0.0361(14) -0.0127(12) 0.0136(11) -0.0073(12)
O3 0.0317(12) 0.0509(14) 0.0284(12) -0.0072(10) 0.0119(10) 0.0000(11)
O4 0.0300(13) 0.0590(16) 0.0274(12) -0.0035(11) 0.0061(10) 0.0000(11)
O5 0.0306(12) 0.0510(14) 0.0299(12) 0.0038(10) 0.0121(10) -0.0048(11)
O6 0.0347(13) 0.0318(13) 0.0379(13) 0.0036(10) 0.0087(11) 0.0010(10)
O7 0.0457(16) 0.0357(14) 0.0609(17) -0.0033(12) 0.0155(13) 0.0070(12)
O8 0.0526(16) 0.0570(16) 0.0428(15) -0.0086(12) 0.0254(13) 0.0114(13)
O9 0.0304(13) 0.0441(15) 0.0548(16) 0.0081(12) 0.0139(12) 0.0012(11)
O10 0.120(5) 0.068(3) 0.091(4) 0.000 0.060(4) 0.000
F1 0.126(3) 0.177(4) 0.157(4) -0.046(3) 0.095(3) -0.102(3)
F2 0.072(2) 0.0551(18) 0.113(3) -0.0134(16) 0.0001(18) -0.0179(15)
F3 0.084(2) 0.079(2) 0.094(2) 0.0020(17) -0.0349(19) -0.0185(18)
F4 0.0487(17) 0.151(3) 0.0723(19) 0.0045(19) 0.0197(15) 0.0391(18)
F5 0.074(2) 0.134(3) 0.146(3) -0.028(3) 0.068(2) -0.046(2)
F6 0.0470(16) 0.247(4) 0.0471(16) 0.000(2) 0.0269(14) -0.002(2)
F7 0.306(7) 0.101(3) 0.089(3) 0.057(2) 0.060(4) 0.035(4)
F8 0.082(3) 0.341(7) 0.0466(18) 0.059(3) -0.0147(17) -0.082(3)
F9 0.108(3) 0.239(5) 0.0537(19) 0.050(2) 0.044(2) 0.036(3)
S1 0.0409(6) 0.0330(5) 0.0990(9) -0.0003(5) 0.0141(6) 0.0004(4)
S2 0.0725(7) 0.0461(5) 0.0503(6) -0.0022(4) 0.0400(6) 0.0027(5)
S3 0.0314(5) 0.0667(6) 0.0286(4) -0.0031(4) 0.0047(4) -0.0014(4)
S4 0.0305(6) 0.0256(5) 0.0355(6) 0.000 0.0108(5) 0.000
S5 0.0286(4) 0.0463(5) 0.0269(4) -0.0047(3) 0.0107(3) 0.0034(3)
S6 0.110(3) 0.085(2) 0.124(3) -0.0048(19) 0.085(2) -0.0088(19)

loop_
_atom_type_symbol
_atom_type_description
_atom_type_scat_dispersion_real
_atom_type_scat_dispersion_imag
_atom_type_scat_source
C C 0.0033 0.0016 'International Tables Vol C Tables 4.2.6.8 and 6.1.1.4'
H H 0.0000 0.0000 'International Tables Vol C Tables 4.2.6.8 and 6.1.1.4'
O O 0.0106 0.0060 'International Tables Vol C Tables 4.2.6.8 and 6.1.1.4'
S S 0.1246 0.1234 'International Tables Vol C Tables 4.2.6.8 and 6.1.1.4'
Nd Nd -0.1943 3.0179 'International Tables Vol C Tables 4.2.6.8 and 6.1.1.4'
F F 0.0171 0.0103 'International Tables Vol C Tables 4.2.6.8 and 6.1.1.4'

loop_
_geom_angle_atom_site_label_1
_geom_angle_atom_site_label_2
_geom_angle_atom_site_label_3
_geom_angle
_geom_angle_site_symmetry_1
_geom_angle_site_symmetry_3
O8 Nd1 O5 80.37(9) . .
O8 Nd1 O4 78.09(9) . .
O5 Nd1 O4 134.78(8) . .
O8 Nd1 O3 137.05(8) . .
O5 Nd1 O3 72.25(8) . .
O4 Nd1 O3 143.77(8) . .
O8 Nd1 O9 71.29(9) . .
O5 Nd1 O9 135.90(8) . .
O4 Nd1 O9 71.49(8) . .
O3 Nd1 O9 107.08(8) . .
O8 Nd1 O7 136.84(9) . .
O5 Nd1 O7 86.87(9) . .
O4 Nd1 O7 82.50(8) . .
O3 Nd1 O7 74.67(9) . .
O9 Nd1 O7 136.58(9) . .
O8 Nd1 O6 73.27(8) . .
O5 Nd1 O6 72.79(8) . .
O4 Nd1 O6 135.25(8) . .
O3 Nd1 O6 67.41(8) . .
O9 Nd1 O6 67.14(8) . .
O7 Nd1 O6 140.81(8) . .
O8 Nd1 O2 139.21(9) . .
O5 Nd1 O2 138.67(8) . .
O4 Nd1 O2 77.45(8) . .
O3 Nd1 O2 68.64(8) . .
O9 Nd1 O2 70.22(9) . .
O7 Nd1 O2 70.56(9) . .
O6 Nd1 O2 103.21(8) . .
O8 Nd1 O1 70.60(9) . .
O5 Nd1 O1 66.77(8) . .
O4 Nd1 O1 68.69(8) . .
O3 Nd1 O1 123.78(8) . .
O9 Nd1 O1 129.12(8) . .
O7 Nd1 O1 66.48(9) . .
O6 Nd1 O1 129.03(8) . .
O2 Nd1 O1 127.61(8) . .
F8 C1 F7 106.3(5) . .
F8 C1 F9 106.2(5) . .
F7 C1 F9 102.5(5) . .
F8 C1 C12 114.7(4) . .
F7 C1 C12 111.1(4) . .
F9 C1 C12 115.1(4) . .
C14 C2 C9 113.0(3) 2_656 .
F5 C3 F6 108.1(4) . .
F5 C3 F4 105.2(4) . .
F6 C3 F4 104.4(4) . .
F5 C3 C20 112.5(4) . .
F6 C3 C20 114.9(3) . .
F4 C3 C20 111.0(4) . .
F3 C6 F1 106.6(5) . .
F3 C6 F2 105.8(4) . .
F1 C6 F2 106.0(4) . .
F3 C6 C11 113.0(4) . .
F1 C6 C11 111.2(4) . .
F2 C6 C11 113.7(4) . .
C22 C7 C8 132.1(3) . .
C22 C7 S4 111.4(3) . .
C8 C7 S4 116.5(2) . .
O6 C8 C24 124.8(3) . .
O6 C8 C7 115.5(3) . .
C24 C8 C7 119.6(3) . .
C16 C9 C2 112.7(3) . .
O9 C11 C24 129.2(3) . .
O9 C11 C6 113.0(3) . .
C24 C11 C6 117.7(3) . .
O1 C12 C18 129.0(3) . .
O1 C12 C1 114.3(3) . .
C18 C12 C1 116.6(3) . .
O5 C13 C18 125.3(3) . .
O5 C13 C14 116.7(3) . .
C18 C13 C14 117.9(3) . .
C2 C14 C13 130.4(3) 2_656 .
C2 C14 S5 111.4(3) 2_656 2_656
C13 C14 S5 118.2(2) . 2_656
C9 C16 C17 130.5(3) . .
C9 C16 S5 111.4(3) . .
C17 C16 S5 117.9(2) . .
O3 C17 C23 124.7(3) . .
O3 C17 C16 117.2(3) . .
C23 C17 C16 118.0(3) . .
C12 C18 C13 121.7(3) . .
O2 C20 C23 129.7(3) . .
O2 C20 C3 113.7(3) . .
C23 C20 C3 116.7(3) . .
C7 C22 C22 112.9(2) . 2_656
C20 C23 C17 122.5(3) . .
C11 C24 C8 121.0(3) . .
C12 O1 Nd1 131.9(2) . .
C20 O2 Nd1 134.7(2) . .
C17 O3 Nd1 139.0(2) . .
S3 O4 Nd1 124.18(14) . .
C13 O5 Nd1 138.8(2) . .
C8 O6 Nd1 137.0(2) . .
S1 O7 Nd1 129.36(15) . .
S2 O8 Nd1 153.58(18) . .
C11 O9 Nd1 133.4(2) . .
S6 O10 S6 45.7(3) 2_655 .
O7 S1 C4 105.5(3) . .
O7 S1 C10 104.2(3) . .
C4 S1 C10 97.6(3) . .
O8 S2 C21 103.8(2) . .
O8 S2 C15 103.9(2) . .
C21 S2 C15 99.6(4) . .
O4 S3 C26 104.1(2) . .
O4 S3 C25 106.5(2) . .
C26 S3 C25 97.9(3) . .
C7 S4 C7 91.5(2) . 2_656
C14 S5 C16 91.51(16) 2_656 .
S6 S6 O10 67.13(14) 2_655 .
S6 S6 C19 74.6(5) 2_655 .
O10 S6 C19 112.1(4) . .
S6 S6 C19 65.6(5) 2_655 2_655
O10 S6 C19 107.0(4) . 2_655
C19 S6 C19 104.8(7) . 2_655

loop_
_geom_bond_atom_site_label_1
_geom_bond_atom_site_label_2
_geom_bond_distance
_geom_bond_site_symmetry_2
Nd1 O8 2.418(2) .
Nd1 O5 2.456(2) .
Nd1 O4 2.474(2) .
Nd1 O3 2.482(2) .
Nd1 O9 2.491(2) .
Nd1 O7 2.498(2) .
Nd1 O6 2.502(2) .
Nd1 O2 2.519(3) .
Nd1 O1 2.620(3) .
C1 F8 1.257(5) .
C1 F7 1.284(6) .
C1 F9 1.302(6) .
C1 C12 1.531(5) .
C2 C14 1.368(5) 2_656
C2 C9 1.402(5) .
C3 F5 1.306(6) .
C3 F6 1.321(5) .
C3 F4 1.335(5) .
C3 C20 1.526(5) .
C4 S1 1.770(6) .
C6 F3 1.295(5) .
C6 F1 1.307(6) .
C6 F2 1.336(5) .
C6 C11 1.531(5) .
C7 C22 1.375(5) .
C7 C8 1.481(4) .
C7 S4 1.724(3) .
C8 O6 1.259(4) .
C8 C24 1.405(5) .
C9 C16 1.370(5) .
C10 S1 1.784(6) .
C11 O9 1.243(4) .
C11 C24 1.384(5) .
C12 O1 1.250(4) .
C12 C18 1.384(5) .
C13 O5 1.261(4) .
C13 C18 1.408(5) .
C13 C14 1.478(5) .
C14 C2 1.368(5) 2_656
C14 S5 1.720(3) 2_656
C15 S2 1.782(6) .
C16 C17 1.480(4) .
C16 S5 1.721(3) .
C17 O3 1.251(4) .
C17 C23 1.409(5) .
C19 S6 1.661(10) .
C20 O2 1.249(4) .
C20 C23 1.379(5) .
C21 S2 1.761(5) .
C22 C22 1.400(7) 2_656
C25 S3 1.783(5) .
C26 S3 1.769(5) .
O4 S3 1.520(3) .
O7 S1 1.487(3) .
O8 S2 1.497(3) .
O10 S6 1.505(5) 2_655
O10 S6 1.505(5) .
S4 C7 1.724(3) 2_656
S5 C14 1.720(3) 2_656
S6 S6 1.170(6) 2_655
S6 C19 1.759(10) 2_655
